data_7151583
loop_
_publ_author_name
'DiMartino, Gianluca'
'Hursthouse, Michael B.'
'Light, Mark E.'
'Percy, Jonathan M.'
'Spencer, Neil S.'
'Tolley, Malcolm'

_publ_section_title
;
 Syntheses of selectively fluorinated cyclodecenones: the first
 deployment of the neutral oxy-Cope rearrangement in organofluorine
 chemistry
;
_journal_issue 24
_journal_name_full 'Organic &amp;  Biomolecular Chemistry'
_journal_page_first 4423
_journal_paper_doi 10.1039/b311261f
_journal_volume 1
_journal_year 2003
_chemical_formula_sum 'C10 H10 Cl F5 O'
_chemical_formula_weight 276.63
_chemical_name_systematic
;
?
;
_space_group_IT_number 7
_symmetry_cell_setting monoclinic
_symmetry_space_group_name_Hall 'P -2yc'
_symmetry_space_group_name_H-M 'P 1 c 1'
_atom_sites_solution_hydrogens geom
_atom_sites_solution_primary direct
_atom_sites_solution_secondary difmap
_audit_creation_method SHELXL-97
_cell_angle_alpha 90.00
_cell_angle_beta 106.530(2)
_cell_angle_gamma 90.00
_cell_formula_units_Z 4
_cell_length_a 8.7576(4)
_cell_length_b 13.7337(10)
_cell_length_c 9.8743(4)
_cell_measurement_reflns_used 12683
_cell_measurement_temperature 150(2)
_cell_measurement_theta_max 25.02
_cell_measurement_theta_min 2.97
_cell_volume 1138.54(11)
_computing_cell_refinement 'DENZO (Otwinowski and MInor, 1997)'
_computing_data_collection 'COLLECT (Hooft, 1998)'
_computing_data_reduction 'DENZO, COLLECT, MAXUS (Mackay et al., 1998)'
_computing_molecular_graphics 'CAMERON (Watkin, et al., 1993)'
_computing_publication_material 'WINGX (Farrugia, 1998)'
_computing_structure_refinement 'SHELXL-97 (Sheldrick, 1997)'
_computing_structure_solution 'SHELXS-97 (Sheldrick, 1990)'
_diffrn_ambient_temperature 150(2)
_diffrn_detector_area_resol_mean 9.091
_diffrn_measured_fraction_theta_full 0.985
_diffrn_measured_fraction_theta_max 0.985
_diffrn_measurement_device_type 'Bruker Nonius Kappa CCD Area detector'
_diffrn_measurement_method '\f and \w scans to fill the asymmetric unit'
_diffrn_radiation_monochromator graphite
_diffrn_radiation_source 'Bruker Nonius FR591 Rotating anode'
_diffrn_radiation_type MoK\a
_diffrn_radiation_wavelength 0.71073
_diffrn_reflns_av_R_equivalents 0.0378
_diffrn_reflns_av_sigmaI/netI 0.0384
_diffrn_reflns_limit_h_max 10
_diffrn_reflns_limit_h_min -10
_diffrn_reflns_limit_k_max 15
_diffrn_reflns_limit_k_min -16
_diffrn_reflns_limit_l_max 11
_diffrn_reflns_limit_l_min -11
_diffrn_reflns_number 12683
_diffrn_reflns_theta_full 25.02
_diffrn_reflns_theta_max 25.02
_diffrn_reflns_theta_min 2.97
_exptl_absorpt_coefficient_mu 0.383
_exptl_absorpt_correction_T_max 0.903
_exptl_absorpt_correction_T_min 0.793
_exptl_absorpt_correction_type multi-scan
_exptl_absorpt_process_details 'SORTAV (Blessing, 1997)'
_exptl_crystal_colour Colourless
_exptl_crystal_density_diffrn 1.614
_exptl_crystal_density_method 'not measured'
_exptl_crystal_description Block
_exptl_crystal_F_000 560
_exptl_crystal_size_max 0.3
_exptl_crystal_size_mid 0.3
_exptl_crystal_size_min 0.2
_refine_diff_density_max 0.227
_refine_diff_density_min -0.183
_refine_diff_density_rms 0.040
_refine_ls_abs_structure_details 'Flack H D (1983), Acta Cryst. A39, 876-881'
_refine_ls_abs_structure_Flack -0.01(4)
_refine_ls_extinction_coef 0.0061(15)
_refine_ls_extinction_expression Fc^*^=kFc[1+0.001xFc^2^\l^3^/sin(2\q)]^-1/4^
_refine_ls_extinction_method SHELXL
_refine_ls_goodness_of_fit_ref 1.068
_refine_ls_hydrogen_treatment mixed
_refine_ls_matrix_type full
_refine_ls_number_parameters 308
_refine_ls_number_reflns 3794
_refine_ls_number_restraints 2
_refine_ls_restrained_S_all 1.068
_refine_ls_R_factor_all 0.0272
_refine_ls_R_factor_gt 0.0254
_refine_ls_shift/su_max 0.001
_refine_ls_shift/su_mean 0.000
_refine_ls_structure_factor_coef Fsqd
_refine_ls_weighting_details 'calc w=1/[\s^2^(Fo^2^)+(0.0248P)^2^+0.1440P] where P=(Fo^2^+2Fc^2^)/3'
_refine_ls_weighting_scheme calc
_refine_ls_wR_factor_gt 0.0594
_refine_ls_wR_factor_ref 0.0604
_reflns_number_gt 3664
_reflns_number_total 3794
_reflns_threshold_expression >2sigma(I)
_cod_data_source_file b311261f.txt
_cod_data_source_block 23b
_cod_depositor_comments
;
The following automatic conversions were performed:
'_symmetry_cell_setting' value 'Monoclinic' changed to 'monoclinic'
according to '/home/saulius/struct/CIF-dictionaries/cif_core.dic'
dictionary named 'cif_core.dic' version 2.4.1 from
2010-06-29.

'_exptl_absorpt_correction_type' value 'Multi-scan' changed
to 'multi-scan' according to
'/home/saulius/struct/CIF-dictionaries/cif_core.dic' dictionary named
'cif_core.dic' version 2.4.1 from 2010-06-29.

Automatic conversion script
Id: cif_fix_enum 1527 2010-12-29 10:47:43Z saulius 
;
_cod_original_sg_symbol_H-M Pc
_cod_database_code 7151583

loop_
_symmetry_equiv_pos_as_xyz
'x, y, z'
'x, -y, z+1/2'

loop_
_atom_site_label
_atom_site_type_symbol
_atom_site_fract_x
_atom_site_fract_y
_atom_site_fract_z
_atom_site_U_iso_or_equiv
_atom_site_adp_type
_atom_site_occupancy
_atom_site_symmetry_multiplicity
_atom_site_calc_flag
_atom_site_refinement_flags
_atom_site_disorder_assembly
_atom_site_disorder_group
Cl1 Cl 0.99174(6) 0.60358(4) 0.06611(5) 0.03638(14) Uani 1 1 d . A 1
F1 F 1.33979(13) 0.31461(8) -0.00545(10) 0.0277(3) Uani 1 1 d . A 1
F2 F 1.08564(13) 0.24039(8) 0.05582(11) 0.0332(3) Uani 1 1 d . A 1
F3 F 1.14987(14) 0.31162(8) 0.26267(11) 0.0313(3) Uani 1 1 d . A 1
F4 F 1.02923(13) 0.40765(8) -0.07859(10) 0.0269(2) Uani 1 1 d . A 1
F5 F 0.90899(14) 0.39860(9) 0.08542(12) 0.0347(3) Uani 1 1 d . A 1
O1 O 1.29507(15) 0.52611(9) -0.02437(11) 0.0258(3) Uani 1 1 d . A 1
C1 C 1.3266(2) 0.32915(12) 0.12684(18) 0.0211(4) Uani 1 1 d . A 1
C2 C 1.4463(2) 0.35870(13) 0.23179(18) 0.0223(4) Uani 1 1 d . A 1
H2 H 1.4283 0.3655 0.3218 0.027 Uiso 1 1 calc R A 1
C3 C 1.6093(2) 0.38263(15) 0.2208(2) 0.0298(4) Uani 1 1 d . A 1
H3A H 1.6078 0.3811 0.1202 0.036 Uiso 1 1 calc R A 1
H3B H 1.6852 0.3322 0.2713 0.036 Uiso 1 1 calc R A 1
C4 C 1.6679(2) 0.48300(15) 0.2828(2) 0.0295(4) Uani 1 1 d . A 1
H4A H 1.6602 0.4854 0.3809 0.035 Uiso 1 1 calc R A 1
H4B H 1.7820 0.4890 0.2877 0.035 Uiso 1 1 calc R A 1
C5 C 1.5805(2) 0.57127(15) 0.2037(2) 0.0286(4) Uani 1 1 d . A 1
H5A H 1.5784 0.5657 0.1032 0.034 Uiso 1 1 calc R A 1
H5B H 1.6423 0.6304 0.2422 0.034 Uiso 1 1 calc R A 1
C6 C 1.4086(2) 0.58497(13) 0.21090(18) 0.0241(4) Uani 1 1 d . A 1
H6A H 1.4011 0.5593 0.3025 0.029 Uiso 1 1 calc R A 1
H6B H 1.3850 0.6556 0.2085 0.029 Uiso 1 1 calc R A 1
C7 C 1.2835(2) 0.53576(12) 0.09359(17) 0.0200(4) Uani 1 1 d . A 1
C8 C 1.1279(2) 0.50603(13) 0.12855(18) 0.0221(4) Uani 1 1 d . A 1
H8 H 1.1504 0.5015 0.2335 0.026 Uiso 1 1 calc R A 1
C9 C 1.0539(2) 0.41032(14) 0.06304(17) 0.0231(4) Uani 1 1 d . A 1
C10 C 1.1573(2) 0.32059(13) 0.12818(18) 0.0236(4) Uani 1 1 d . A 1
Cl1' Cl 0.57306(7) 0.85963(4) 0.59742(6) 0.04099(15) Uani 1 1 d . B 2
F1' F 0.81251(13) 1.18200(8) 0.47699(10) 0.0330(3) Uani 1 1 d . B 2
F2' F 0.53445(14) 1.22329(9) 0.52638(12) 0.0384(3) Uani 1 1 d . B 2
F3' F 0.62060(13) 1.17021(8) 0.74377(10) 0.0337(3) Uani 1 1 d . B 2
F4' F 0.54382(12) 1.04793(8) 0.42169(10) 0.0282(3) Uani 1 1 d . B 2
F5' F 0.41987(13) 1.04883(9) 0.58353(11) 0.0347(3) Uani 1 1 d . B 2
O1' O 0.84519(16) 0.96657(9) 0.49518(12) 0.0269(3) Uani 1 1 d . B 2
C1' C 0.8019(2) 1.17106(13) 0.61057(18) 0.0242(4) Uani 1 1 d . B 2
C2' C 0.9281(2) 1.16240(13) 0.72047(19) 0.0247(4) Uani 1 1 d . B 2
H2' H 0.9104 1.1574 0.8108 0.030 Uiso 1 1 calc R B 2
C3' C 1.0971(2) 1.15974(15) 0.7154(2) 0.0311(5) Uani 1 1 d . B 2
H3'1 H 1.1513 1.2204 0.7573 0.037 Uiso 1 1 calc R B 2
H3'2 H 1.0984 1.1572 0.6155 0.037 Uiso 1 1 calc R B 2
C4' C 1.1897(2) 1.07170(16) 0.79500(19) 0.0304(5) Uani 1 1 d . B 2
H4'1 H 1.3038 1.0806 0.8019 0.036 Uiso 1 1 calc R B 2
H4'2 H 1.1798 1.0720 0.8924 0.036 Uiso 1 1 calc R B 2
C5' C 1.1379(2) 0.97167(15) 0.73029(19) 0.0300(5) Uani 1 1 d . B 2
H5'1 H 1.2190 0.9232 0.7782 0.036 Uiso 1 1 calc R B 2
H5'2 H 1.1358 0.9733 0.6295 0.036 Uiso 1 1 calc R B 2
C6' C 0.9747(2) 0.93730(14) 0.73987(18) 0.0257(4) Uani 1 1 d . B 2
H6'1 H 0.9782 0.8657 0.7521 0.031 Uiso 1 1 calc R B 2
H6'2 H 0.9556 0.9661 0.8255 0.031 Uiso 1 1 calc R B 2
C7' C 0.8355(2) 0.96232(13) 0.61471(17) 0.0216(4) Uani 1 1 d . B 2
C8' C 0.6723(2) 0.97288(13) 0.64418(18) 0.0232(4) Uani 1 1 d . B 2
H8' H 0.6904 0.9839 0.7477 0.028 Uiso 1 1 calc R B 2
C9' C 0.5664(2) 1.05452(14) 0.56296(17) 0.0233(4) Uani 1 1 d . B 2
C10' C 0.6334(2) 1.15722(14) 0.61103(19) 0.0271(4) Uani 1 1 d . B 2

loop_
_atom_site_aniso_label
_atom_site_aniso_U_11
_atom_site_aniso_U_22
_atom_site_aniso_U_33
_atom_site_aniso_U_23
_atom_site_aniso_U_13
_atom_site_aniso_U_12
Cl1 0.0302(3) 0.0287(3) 0.0440(3) -0.0065(2) 0.00048(19) 0.0120(2)
F1 0.0321(6) 0.0296(6) 0.0225(5) -0.0039(4) 0.0096(4) 0.0044(5)
F2 0.0372(7) 0.0224(6) 0.0379(6) -0.0049(4) 0.0073(5) -0.0107(5)
F3 0.0377(7) 0.0347(6) 0.0240(6) 0.0061(4) 0.0130(4) -0.0057(5)
F4 0.0285(6) 0.0294(6) 0.0185(5) -0.0025(4) -0.0004(4) 0.0010(5)
F5 0.0222(6) 0.0400(7) 0.0433(7) -0.0038(5) 0.0118(5) -0.0034(5)
O1 0.0340(8) 0.0264(7) 0.0178(7) 0.0026(5) 0.0086(5) 0.0006(6)
C1 0.0298(11) 0.0164(9) 0.0177(9) 0.0010(6) 0.0078(7) 0.0035(8)
C2 0.0276(11) 0.0147(9) 0.0238(9) 0.0035(7) 0.0059(7) 0.0048(8)
C3 0.0230(11) 0.0271(11) 0.0365(11) -0.0004(8) 0.0040(8) 0.0040(9)
C4 0.0238(11) 0.0324(11) 0.0299(10) -0.0025(8) 0.0039(8) -0.0057(9)
C5 0.0278(11) 0.0286(11) 0.0285(10) -0.0014(8) 0.0064(8) -0.0083(9)
C6 0.0304(11) 0.0199(9) 0.0228(9) -0.0038(7) 0.0088(8) -0.0030(8)
C7 0.0255(10) 0.0144(9) 0.0198(9) 0.0032(7) 0.0058(7) 0.0045(7)
C8 0.0213(10) 0.0231(10) 0.0204(9) -0.0018(7) 0.0036(7) 0.0067(8)
C9 0.0182(10) 0.0299(11) 0.0211(9) -0.0024(7) 0.0050(7) -0.0010(8)
C10 0.0324(11) 0.0185(10) 0.0198(9) -0.0009(7) 0.0073(7) -0.0050(8)
Cl1' 0.0434(3) 0.0268(3) 0.0509(3) 0.0018(2) 0.0104(2) -0.0173(2)
F1' 0.0358(7) 0.0382(7) 0.0237(6) 0.0078(5) 0.0065(5) -0.0081(5)
F2' 0.0376(7) 0.0309(7) 0.0400(7) 0.0041(5) 0.0003(5) 0.0120(5)
F3' 0.0382(7) 0.0363(7) 0.0280(6) -0.0094(5) 0.0116(5) 0.0038(5)
F4' 0.0285(6) 0.0366(6) 0.0178(5) -0.0012(4) 0.0038(4) -0.0032(5)
F5' 0.0230(6) 0.0461(8) 0.0371(6) -0.0033(5) 0.0121(5) -0.0042(5)
O1' 0.0357(8) 0.0293(8) 0.0184(7) -0.0026(5) 0.0121(5) -0.0023(6)
C1' 0.0341(12) 0.0190(10) 0.0196(9) 0.0005(7) 0.0078(8) -0.0040(8)
C2' 0.0313(11) 0.0159(9) 0.0260(9) -0.0018(7) 0.0069(8) -0.0036(8)
C3' 0.0300(11) 0.0326(12) 0.0282(10) 0.0024(8) 0.0044(8) -0.0089(9)
C4' 0.0235(11) 0.0412(13) 0.0248(10) -0.0008(8) 0.0044(8) -0.0012(9)
C5' 0.0269(11) 0.0359(12) 0.0263(10) -0.0015(8) 0.0064(8) 0.0074(9)
C6' 0.0319(11) 0.0262(10) 0.0209(9) 0.0018(7) 0.0105(8) 0.0067(9)
C7' 0.0303(11) 0.0140(9) 0.0224(10) -0.0026(6) 0.0103(7) -0.0050(8)
C8' 0.0267(10) 0.0226(10) 0.0213(9) -0.0012(7) 0.0083(7) -0.0100(8)
C9' 0.0196(10) 0.0321(11) 0.0197(9) -0.0027(7) 0.0080(7) -0.0029(8)
C10' 0.0312(12) 0.0223(10) 0.0260(10) 0.0000(8) 0.0053(8) 0.0042(9)

loop_
_atom_type_symbol
_atom_type_description
_atom_type_scat_dispersion_real
_atom_type_scat_dispersion_imag
_atom_type_scat_source
C C 0.0033 0.0016 'International Tables Vol C Tables 4.2.6.8 and 6.1.1.4'
H H 0.0000 0.0000 'International Tables Vol C Tables 4.2.6.8 and 6.1.1.4'
O O 0.0106 0.0060 'International Tables Vol C Tables 4.2.6.8 and 6.1.1.4'
F F 0.0171 0.0103 'International Tables Vol C Tables 4.2.6.8 and 6.1.1.4'
Cl Cl 0.1484 0.1585 'International Tables Vol C Tables 4.2.6.8 and 6.1.1.4'

loop_
_geom_angle_atom_site_label_1
_geom_angle_atom_site_label_2
_geom_angle_atom_site_label_3
_geom_angle
_geom_angle_site_symmetry_1
_geom_angle_site_symmetry_3
_geom_angle_publ_flag
C2 C1 F1 122.52(17) . . ?
C2 C1 C10 126.21(16) . . ?
F1 C1 C10 110.73(14) . . ?
C1 C2 C3 125.08(17) . . ?
C2 C3 C4 112.63(17) . . ?
C5 C4 C3 116.58(16) . . ?
C4 C5 C6 115.35(16) . . ?
C7 C6 C5 114.59(15) . . ?
O1 C7 C6 123.27(16) . . ?
O1 C7 C8 120.44(15) . . ?
C6 C7 C8 116.04(14) . . ?
C9 C8 C7 115.24(15) . . ?
C9 C8 Cl1 109.82(12) . . ?
C7 C8 Cl1 105.57(12) . . ?
F4 C9 F5 106.44(13) . . ?
F4 C9 C8 112.65(15) . . ?
F5 C9 C8 109.70(14) . . ?
F4 C9 C10 107.97(14) . . ?
F5 C9 C10 107.46(15) . . ?
C8 C9 C10 112.32(15) . . ?
F3 C10 F2 107.26(14) . . ?
F3 C10 C1 109.97(15) . . ?
F2 C10 C1 111.68(15) . . ?
F3 C10 C9 107.02(14) . . ?
F2 C10 C9 107.20(15) . . ?
C1 C10 C9 113.41(15) . . ?
C2' C1' F1' 122.55(17) . . ?
C2' C1' C10' 125.92(17) . . ?
F1' C1' C10' 111.05(14) . . ?
C1' C2' C3' 125.56(18) . . ?
C2' C3' C4' 112.58(16) . . ?
C5' C4' C3' 116.20(16) . . ?
C4' C5' C6' 114.93(16) . . ?
C7' C6' C5' 115.43(15) . . ?
O1' C7' C6' 123.14(17) . . ?
O1' C7' C8' 120.34(16) . . ?
C6' C7' C8' 116.26(14) . . ?
C9' C8' C7' 115.21(14) . . ?
C9' C8' Cl1' 109.05(13) . . ?
C7' C8' Cl1' 106.21(13) . . ?
F4' C9' F5' 106.45(13) . . ?
F4' C9' C8' 112.34(15) . . ?
F5' C9' C8' 109.73(15) . . ?
F4' C9' C10' 107.92(14) . . ?
F5' C9' C10' 107.36(15) . . ?
C8' C9' C10' 112.73(15) . . ?
F3' C10' F2' 106.95(15) . . ?
F3' C10' C1' 109.88(15) . . ?
F2' C10' C1' 111.75(15) . . ?
F3' C10' C9' 106.68(14) . . ?
F2' C10' C9' 107.37(15) . . ?
C1' C10' C9' 113.86(15) . . ?

loop_
_geom_bond_atom_site_label_1
_geom_bond_atom_site_label_2
_geom_bond_distance
_geom_bond_site_symmetry_2
_geom_bond_publ_flag
Cl1 C8 1.7830(18) . ?
F1 C1 1.3586(19) . ?
F2 C10 1.365(2) . ?
F3 C10 1.354(2) . ?
F4 C9 1.354(2) . ?
F5 C9 1.358(2) . ?
O1 C7 1.205(2) . ?
C1 C2 1.311(3) . ?
C1 C10 1.491(3) . ?
C2 C3 1.499(3) . ?
C3 C4 1.536(3) . ?
C4 C5 1.525(3) . ?
C5 C6 1.539(3) . ?
C6 C7 1.509(3) . ?
C7 C8 1.552(3) . ?
C8 C9 1.526(3) . ?
C9 C10 1.556(3) . ?
Cl1' C8' 1.7776(19) . ?
F1' C1' 1.357(2) . ?
F2' C10' 1.364(2) . ?
F3' C10' 1.359(2) . ?
F4' C9' 1.355(2) . ?
F5' C9' 1.357(2) . ?
O1' C7' 1.209(2) . ?
C1' C2' 1.316(3) . ?
C1' C10' 1.489(3) . ?
C2' C3' 1.495(3) . ?
C3' C4' 1.541(3) . ?
C4' C5' 1.528(3) . ?
C5' C6' 1.534(3) . ?
C6' C7' 1.508(3) . ?
C7' C8' 1.545(3) . ?
C8' C9' 1.529(3) . ?
C9' C10' 1.549(3) . ?
